data_4514367
loop_
_publ_author_name
'Chang, Zhiduo'
'Jing, Xu'
'He, Cheng'
'Liu, Xin'
'Duan, Chunying'

_publ_section_title
;
 Silver Clusters as Robust Nodes and \p--Activation Sites for the
 Construction of Heterogeneous Catalysts for the Cycloaddition of
 Propargylamines
;
_journal_issue 2
_journal_name_full 'ACS Catalysis'
_journal_page_first 1384
_journal_paper_doi 10.1021/acscatal.7b02844
_journal_volume 8
_journal_year 2018
_chemical_formula_sum 'C150 H164 Ag8 F9 N53 O25 S12'
_chemical_formula_weight 4528.02
_space_group_IT_number 198
_symmetry_cell_setting cubic
_symmetry_space_group_name_Hall 'P 2ac 2ab 3'
_symmetry_space_group_name_H-M 'P 21 3'
_atom_sites_solution_hydrogens geom
_atom_sites_solution_primary direct
_atom_sites_solution_secondary difmap
_audit_creation_method SHELXL-97
_audit_update_record
;
2017-12-29 # Formatted by publCIF

;
_cell_angle_alpha 90.00
_cell_angle_beta 90.00
_cell_angle_gamma 90.00
_cell_formula_units_Z 4
_cell_length_a 35.1910(8)
_cell_length_b 35.1910(8)
_cell_length_c 35.1910(8)
_cell_measurement_reflns_used 9103
_cell_measurement_temperature 165(2)
_cell_measurement_theta_max 13.9384
_cell_measurement_theta_min 2.3150
_cell_volume 43580.8(17)
_computing_structure_refinement 'SHELXL-97 (Sheldrick, 1997)'
_computing_structure_solution 'SHELXS-97 (Sheldrick, 1990)'
_diffrn_ambient_temperature 165(2)
_diffrn_measured_fraction_theta_full 0.996
_diffrn_measured_fraction_theta_max 0.996
_diffrn_measurement_device_type 'CCD area detector'
_diffrn_measurement_method 'phi and omega scans'
_diffrn_radiation_monochromator graphite
_diffrn_radiation_source 'fine-focus sealed tube'
_diffrn_radiation_type MoK\a
_diffrn_radiation_wavelength 0.71073
_diffrn_reflns_av_R_equivalents 0.0984
_diffrn_reflns_av_sigmaI/netI 0.1579
_diffrn_reflns_limit_h_max 41
_diffrn_reflns_limit_h_min -31
_diffrn_reflns_limit_k_max 28
_diffrn_reflns_limit_k_min -41
_diffrn_reflns_limit_l_max 34
_diffrn_reflns_limit_l_min -32
_diffrn_reflns_number 157364
_diffrn_reflns_theta_full 24.99
_diffrn_reflns_theta_max 24.99
_diffrn_reflns_theta_min 1.00
_exptl_absorpt_coefficient_mu 0.446
_exptl_absorpt_correction_T_max 0.9161
_exptl_absorpt_correction_T_min 0.8778
_exptl_absorpt_correction_type none
_exptl_crystal_colour 'pale yellow'
_exptl_crystal_density_diffrn 0.690
_exptl_crystal_density_method 'not measured'
_exptl_crystal_description block
_exptl_crystal_F_000 9136
_exptl_crystal_size_max 0.30
_exptl_crystal_size_mid 0.20
_exptl_crystal_size_min 0.20
_platon_squeeze_details
;
;
_refine_diff_density_max 0.592
_refine_diff_density_min -0.450
_refine_diff_density_rms 0.075
_refine_ls_abs_structure_details 'Flack H D (1983), Acta Cryst. A39, 876-881'
_refine_ls_abs_structure_Flack 0.09(5)
_refine_ls_extinction_method none
_refine_ls_goodness_of_fit_ref 1.001
_refine_ls_hydrogen_treatment constr
_refine_ls_matrix_type full
_refine_ls_number_parameters 955
_refine_ls_number_reflns 25550
_refine_ls_number_restraints 1881
_refine_ls_restrained_S_all 1.310
_refine_ls_R_factor_all 0.2886
_refine_ls_R_factor_gt 0.0984
_refine_ls_shift/su_max 0.009
_refine_ls_shift/su_mean 0.002
_refine_ls_structure_factor_coef Fsqd
_refine_ls_weighting_details 'calc w=1/[\s^2^(Fo^2^)+(0.0900P)^2^+0.0000P] where P=(Fo^2^+2Fc^2^)/3'
_refine_ls_weighting_scheme calc
_refine_ls_wR_factor_gt 0.2199
_refine_ls_wR_factor_ref 0.2477
_reflns_number_gt 6671
_reflns_number_total 25550
_reflns_threshold_expression >2sigma(I)
_cod_data_source_file cs7b02844_si_004.cif
_cod_data_source_block tt
_cod_depositor_comments 'Adding full bibliography for 4514366--4514368.cif.'
_cod_original_sg_symbol_H-M P2(1)3
_cod_database_code 4514367
_publcif_datablock.id {7bc476b0-e7ce-48db-b03d-9d15ac012ba3}

_publcif_info_exptl_table_max_cols 4
_publcif_info_exptl_table_use_headnotes n
_publcif_funding_html
;
;

loop_
_symmetry_equiv_pos_as_xyz
'x, y, z'
'-x+1/2, -y, z+1/2'
'-x, y+1/2, -z+1/2'
'x+1/2, -y+1/2, -z'
'z, x, y'
'z+1/2, -x+1/2, -y'
'-z+1/2, -x, y+1/2'
'-z, x+1/2, -y+1/2'
'y, z, x'
'-y, z+1/2, -x+1/2'
'y+1/2, -z+1/2, -x'
'-y+1/2, -z, x+1/2'

loop_
_atom_site_label
_atom_site_type_symbol
_atom_site_fract_x
_atom_site_fract_y
_atom_site_fract_z
_atom_site_U_iso_or_equiv
_atom_site_adp_type
_atom_site_occupancy
_atom_site_symmetry_multiplicity
_atom_site_calc_flag
_atom_site_refinement_flags
_atom_site_disorder_assembly
_atom_site_disorder_group
Ag1 Ag 0.500397(13) 1.469644(12) 1.422088(13) 0.16015(18) Uani 1 1 d . . .
Ag3 Ag 0.423757(13) 1.423757(13) 1.423757(13) 0.1639(3) Uani 1 3 d S . .
S1 S 0.46974(4) 1.43282(4) 1.36909(4) 0.1586(6) Uani 1 1 d . A .
S3 S 0.52108(4) 1.03478(4) 1.05992(4) 0.1585(6) Uani 1 1 d . . .
C11 C 0.49379(14) 1.39292(14) 1.36247(14) 0.1466(13) Uani 1 1 d U . .
O11 O 0.63269(10) 1.21708(10) 1.26545(11) 0.1874(13) Uani 1 1 d U . .
N11 N 0.4978(2) 1.3614(2) 1.39487(19) 0.169(3) Uani 0.50 1 d PDU A 1
H11A H 0.5171 1.3455 1.3935 0.202 Uiso 0.50 1 d PR A 1
H11B H 0.4817 1.3598 1.4139 0.202 Uiso 0.50 1 d PR A 1
C12 C 0.5580(3) 1.3525(3) 1.3033(3) 0.158(2) Uani 0.50 1 d PU A 1
H12A H 0.5593 1.3726 1.2854 0.190 Uiso 0.50 1 calc PR A 1
N12 N 0.5189(2) 1.3896(2) 1.33483(19) 0.1515(14) Uani 0.50 1 d PDU A 1
N13 N 0.5352(2) 1.3565(2) 1.3339(2) 0.1378(18) Uani 0.50 1 d PU A 1
C14 C 0.57653(15) 1.29000(10) 1.31998(12) 0.1599(19) Uani 0.50 1 d PDU A 1
H14A H 0.5624 1.2909 1.3430 0.192 Uiso 0.50 1 calc PR A 1
C13 C 0.57864(16) 1.32181(11) 1.29719(11) 0.159(2) Uani 0.50 1 d PDU A 1
C15 C 0.59475(15) 1.25680(11) 1.30963(12) 0.1597(19) Uani 0.50 1 d PDU A 1
H15A H 0.5918 1.2346 1.3246 0.192 Uiso 0.50 1 calc PR A 1
C16 C 0.61740(15) 1.25591(11) 1.27730(12) 0.163(2) Uani 0.50 1 d PDU A 1
C17 C 0.61916(15) 1.28767(11) 1.25383(12) 0.159(2) Uani 0.50 1 d PDU A 1
H17A H 0.6350 1.2874 1.2320 0.191 Uiso 0.50 1 calc PR A 1
C18 C 0.59794(15) 1.31950(11) 1.26222(12) 0.168(2) Uani 0.50 1 d PDU A 1
H18A H 0.5963 1.3398 1.2445 0.201 Uiso 0.50 1 calc PR A 1
N11' N 0.52225(18) 1.04212(17) 1.13034(18) 0.130(2) Uani 0.50 1 d PU B 2
H11C H 0.5249 1.0538 1.1523 0.156 Uiso 0.50 1 calc PR B 2
H11D H 0.5067 1.0226 1.1283 0.156 Uiso 0.50 1 calc PR B 2
N12' N 0.56292(19) 1.08011(17) 1.10108(18) 0.1299(18) Uani 0.50 1 d PU A 2
H12B H 0.5748 1.0900 1.0814 0.156 Uiso 0.50 1 calc PR A 2
N13' N 0.5663(2) 1.09347(19) 1.1405(2) 0.1511(18) Uani 0.50 1 d PU A 2
C12' C 0.6034(2) 1.13077(16) 1.1347(2) 0.155(2) Uani 0.50 1 d PDU A 2
H12C H 0.6148 1.1382 1.1114 0.186 Uiso 0.50 1 calc PR A 2
C13' C 0.61145(18) 1.14567(11) 1.16960(10) 0.1707(19) Uani 0.50 1 d PDU A 2
C14' C 0.63016(16) 1.18077(10) 1.16896(10) 0.169(2) Uani 0.50 1 d PDU A 2
H14B H 0.6392 1.1909 1.1456 0.203 Uiso 0.50 1 calc PR A 2
C15' C 0.6354(2) 1.20070(12) 1.20244(10) 0.178(2) Uani 0.50 1 d PDU A 2
H15B H 0.6459 1.2256 1.2017 0.214 Uiso 0.50 1 calc PR A 2
C16' C 0.62555(19) 1.18456(12) 1.23701(10) 0.1760(18) Uani 0.50 1 d PDU A 2
C17' C 0.60658(18) 1.14972(12) 1.23778(10) 0.1720(18) Uani 0.50 1 d PDU A 2
H17B H 0.5989 1.1390 1.2613 0.206 Uiso 0.50 1 calc PR A 2
C18' C 0.59906(18) 1.13084(12) 1.20419(10) 0.1651(18) Uani 0.50 1 d PDU A 2
H18B H 0.5854 1.1076 1.2047 0.198 Uiso 0.50 1 calc PR A 2
N14 N 0.68169(12) 1.17751(12) 1.27567(11) 0.1701(17) Uani 1 1 d U . .
C19 C 0.66028(14) 1.21123(15) 1.28040(15) 0.1711(19) Uani 1 1 d U A .
C31 C 0.54180(13) 1.05412(11) 1.09993(13) 0.1274(16) Uani 1 1 d U . .
O31 O 0.57541(10) 1.15839(11) 1.32233(12) 0.2041(13) Uani 1 1 d U . .
N31 N 0.57935(18) 1.07359(16) 1.08641(18) 0.126(2) Uani 0.50 1 d PU B 1
H31A H 0.5857 1.0961 1.0953 0.151 Uiso 0.50 1 calc PR B 1
H31B H 0.5942 1.0621 1.0699 0.151 Uiso 0.50 1 calc PR B 1
N32 N 0.5334(2) 1.06004(16) 1.13650(18) 0.1223(19) Uani 0.50 1 d PU B 1
H32A H 0.5100 1.0518 1.1399 0.147 Uiso 0.50 1 calc PR B 1
N33 N 0.54503(19) 1.07277(17) 1.16927(19) 0.1244(17) Uani 0.50 1 d PU B 1
C32 C 0.52744(18) 1.06870(18) 1.2020(2) 0.137(2) Uani 0.50 1 d PDU B 1
H32B H 0.5048 1.0546 1.2062 0.165 Uiso 0.50 1 calc PR B 1
C33 C 0.54569(11) 1.08659(14) 1.22647(11) 0.1523(19) Uani 0.50 1 d PDU B 1
C34 C 0.52320(13) 1.09017(15) 1.25870(11) 0.160(2) Uani 0.50 1 d PDU B 1
H34A H 0.4986 1.0790 1.2594 0.192 Uiso 0.50 1 calc PR B 1
C35 C 0.53677(11) 1.11014(15) 1.28982(11) 0.171(2) Uani 0.50 1 d PDU B 1
H35A H 0.5231 1.1096 1.3131 0.205 Uiso 0.50 1 calc PR B 1
C36 C 0.56994(12) 1.13078(16) 1.28717(11) 0.1667(17) Uani 0.50 1 d PDU B 1
C37 C 0.59114(12) 1.12953(15) 1.25382(11) 0.1640(18) Uani 0.50 1 d PDU B 1
H37A H 0.6148 1.1424 1.2523 0.197 Uiso 0.50 1 calc PR B 1
C38 C 0.57760(12) 1.10947(14) 1.22302(11) 0.1529(17) Uani 0.50 1 d PDU B 1
H38A H 0.5902 1.1113 1.1992 0.183 Uiso 0.50 1 calc PR B 1
N31' N 0.53872(19) 1.3869(2) 1.3553(2) 0.164(3) Uani 0.50 1 d PDU A 2
H31C H 0.5472 1.3634 1.3547 0.197 Uiso 0.50 1 d PR A 2
H31D H 0.5546 1.4060 1.3526 0.197 Uiso 0.50 1 d PR A 2
N32' N 0.47589(18) 1.3617(2) 1.3728(2) 0.1545(15) Uani 0.50 1 d PDU A 2
N33' N 0.5052(2) 1.3250(2) 1.3659(2) 0.167(2) Uani 0.50 1 d PU A 2
C32' C 0.50052(17) 1.2805(2) 1.3785(3) 0.169(2) Uani 0.50 1 d PDU A 2
H32D H 0.4813 1.2749 1.3967 0.202 Uiso 0.50 1 calc PR A 2
C33' C 0.51977(11) 1.25328(11) 1.3666(2) 0.187(2) Uani 0.50 1 d PDU A 2
C34' C 0.49734(12) 1.22040(11) 1.3658(2) 0.185(2) Uani 0.50 1 d PDU A 2
H34B H 0.4721 1.2209 1.3754 0.222 Uiso 0.50 1 calc PR A 2
C35' C 0.51230(10) 1.18723(11) 1.3509(2) 0.189(2) Uani 0.50 1 d PDU A 2
H35B H 0.4964 1.1658 1.3470 0.226 Uiso 0.50 1 calc PR A 2
C36' C 0.55053(11) 1.18536(10) 1.3415(2) 0.1836(19) Uani 0.50 1 d PDU A 2
C37' C 0.57116(11) 1.21866(10) 1.3374(2) 0.1841(18) Uani 0.50 1 d PDU A 2
H37B H 0.5958 1.2180 1.3265 0.221 Uiso 0.50 1 calc PR A 2
C38' C 0.55563(11) 1.25308(10) 1.3494(2) 0.1837(19) Uani 0.50 1 d PDU A 2
H38B H 0.5692 1.2761 1.3459 0.220 Uiso 0.50 1 calc PR A 2
C39 C 0.60055(15) 1.14540(16) 1.33483(17) 0.1955(19) Uani 1 1 d U B .
N34 N 0.62781(11) 1.11548(12) 1.33519(12) 0.1733(17) Uani 1 1 d U . .
Ag2 Ag 0.168995(17) 1.168995(17) 1.168995(17) 0.1864(3) Uani 1 3 d S . .
S2 S 0.20782(4) 1.11242(5) 1.18891(5) 0.1902(7) Uani 1 1 d . . .
Ag4 Ag 0.243988(15) 1.164414(16) 1.222145(14) 0.1988(2) Uani 1 1 d . . .
S4 S 0.28100(5) 1.21724(6) 1.19461(5) 0.2010(8) Uani 1 1 d . . .
O21 O 0.39077(8) 1.01901(8) 0.98850(8) 0.1473(9) Uani 1 1 d U . .
N21 N 0.21212(12) 1.09905(13) 1.11330(13) 0.1980(18) Uani 1 1 d U . .
H21A H 0.2253 1.0897 1.0943 0.238 Uiso 1 1 calc R . .
H21B H 0.1876 1.1031 1.1107 0.238 Uiso 1 1 calc R . .
C21 C 0.23069(11) 1.10778(14) 1.14890(13) 0.1449(13) Uani 1 1 d U . .
C22 C 0.31842(9) 1.07855(12) 1.11270(11) 0.1353(11) Uani 1 1 d DU . .
H22A H 0.3322 1.0802 1.1358 0.162 Uiso 1 1 calc R . .
N22 N 0.26557(8) 1.09924(10) 1.14484(9) 0.1415(11) Uani 1 1 d DU . .
H22B H 0.2789 1.1017 1.1658 0.170 Uiso 1 1 calc R . .
N23 N 0.28527(9) 1.08774(10) 1.11632(10) 0.1409(10) Uani 1 1 d U . .
C23 C 0.34031(9) 1.06644(12) 1.08315(10) 0.1404(10) Uani 1 1 d DU . .
C24 C 0.32506(11) 1.06595(13) 1.04614(9) 0.1493(10) Uani 1 1 d DU . .
H24A H 0.2996 1.0744 1.0435 0.179 Uiso 1 1 calc R . .
N24 N 0.43543(10) 1.01427(9) 0.94406(10) 0.1386(12) Uani 1 1 d U . .
C25 C 0.34307(9) 1.05458(11) 1.01380(10) 0.1398(10) Uani 1 1 d DU . .
H25A H 0.3332 1.0583 0.9889 0.168 Uiso 1 1 calc R . .
C26 C 0.37667(9) 1.03734(13) 1.02127(10) 0.1446(10) Uani 1 1 d DU . .
C27 C 0.39612(10) 1.03664(13) 1.05442(9) 0.1457(10) Uani 1 1 d DU . .
H27A H 0.4212 1.0269 1.0571 0.175 Uiso 1 1 calc R . .
C28 C 0.37583(9) 1.05122(12) 1.08291(11) 0.1482(10) Uani 1 1 d DU . .
H28A H 0.3882 1.0509 1.1069 0.178 Uiso 1 1 calc R . .
C29 C 0.41914(11) 1.02893(12) 0.97440(12) 0.1260(12) Uani 1 1 d U . .
N41 N 0.32953(11) 1.16852(14) 1.16536(12) 0.199(2) Uani 1 1 d . . .
H41A H 0.3490 1.1620 1.1511 0.239 Uiso 1 1 calc R . .
H41B H 0.3261 1.1577 1.1876 0.239 Uiso 1 1 calc R . .
C41 C 0.30444(12) 1.19559(15) 1.1528(2) 0.209(3) Uani 1 1 d U . .
O41 O 0.41453(12) 1.15976(9) 0.94375(8) 0.1877(16) Uani 1 1 d . . .
N42 N 0.30451(13) 1.21401(13) 1.12215(12) 0.1907(14) Uani 1 1 d U . .
H42A H 0.2925 1.2352 1.1166 0.229 Uiso 1 1 calc R . .
C42 C 0.32625(17) 1.20371(19) 1.06768(17) 0.220(3) Uani 1 1 d U . .
H42B H 0.3091 1.2241 1.0631 0.264 Uiso 1 1 calc R . .
N43 N 0.32707(13) 1.19360(13) 1.10062(13) 0.1833(14) Uani 1 1 d U . .
C43 C 0.34686(8) 1.19052(7) 1.03262(6) 0.1876(18) Uani 1 1 d DU . .
C44 C 0.37265(7) 1.16112(7) 1.03785(6) 0.1664(17) Uani 1 1 d DU . .
H44A H 0.3762 1.1503 1.0623 0.200 Uiso 1 1 calc R . .
N44 N 0.43053(11) 1.12503(12) 0.89078(13) 0.196(2) Uani 1 1 d . . .
C45 C 0.39315(8) 1.14765(7) 1.00719(5) 0.1682(17) Uani 1 1 d DU . .
H45A H 0.4072 1.1247 1.0092 0.202 Uiso 1 1 calc R . .
C46 C 0.39306(7) 1.16786(7) 0.97355(6) 0.1654(17) Uani 1 1 d DU . .
C47 C 0.36641(7) 1.19601(7) 0.96754(6) 0.1819(19) Uani 1 1 d DU . .
H47A H 0.3618 1.2055 0.9427 0.218 Uiso 1 1 calc R . .
C48 C 0.34648(9) 1.21024(8) 0.99836(6) 0.2011(19) Uani 1 1 d DU . .
H48A H 0.3327 1.2333 0.9961 0.241 Uiso 1 1 calc R . .
C49 C 0.41072(13) 1.13838(12) 0.92230(11) 0.1448(14) Uani 1 1 d DU . .
O01 O 0.71598(17) 1.19915(16) 0.89390(18) 0.309(3) Uani 1 1 d U . .
O02 O 0.77031(16) 1.22697(15) 0.89274(15) 0.277(2) Uani 1 1 d U . .
F11 F 0.798428(9) 1.182260(15) 0.934065(18) 0.317(3) Uiso 0.50 1 d PDU C 1
F12 F 0.761538(18) 1.217315(9) 0.970103(15) 0.317(3) Uiso 0.50 1 d PDU C 1
F13 F 0.747004(13) 1.157646(10) 0.95933(2) 0.232(3) Uiso 0.50 1 d PDU C 1
F11' F 0.774951(15) 1.156889(13) 0.92998(2) 0.361(4) Uiso 0.50 1 d PDU C 2
F12' F 0.729590(9) 1.18599(3) 0.961347(18) 0.296(3) Uiso 0.50 1 d PDU C 2
F13' F 0.790714(10) 1.19217(9) 0.972072(18) 0.324(4) Uiso 0.50 1 d PDU C 2
C101 C 0.75168(19) 1.20960(16) 0.91221(14) 0.317(2) Uani 1 1 d DU C .
C102 C 0.763760(7) 1.188459(8) 0.946496(11) 0.341(3) Uani 1 1 d DU . .
N01 N 0.60816(15) 1.4530(3) 1.33920(10) 0.243(5) Uiso 0.50 1 d PD D 2
H01F H 0.6319 1.4452 1.3401 0.291 Uiso 0.50 1 calc PR D 2
C02 C 0.55859(3) 1.48563(2) 1.37108(3) 0.079(2) Uiso 0.50 1 d PD D 2
C01 C 0.54514(4) 1.50837(3) 1.35434(4) 0.142(3) Uiso 0.50 1 d PDU D 2
H01 H 0.5335 1.5280 1.3399 0.171 Uiso 0.50 1 calc PR D 2
C03 C 0.58535(13) 1.45906(15) 1.37498(13) 0.174(4) Uiso 0.50 1 d PDU D 2
H03A H 0.5732 1.4348 1.3823 0.209 Uiso 0.50 1 calc PR D 2
H03B H 0.6028 1.4666 1.3958 0.209 Uiso 0.50 1 calc PR D 2
C04 C 0.5873(2) 1.4614(3) 1.29903(14) 0.224(5) Uiso 0.50 1 d PDU D 2
H04A H 0.6053 1.4576 1.2782 0.336 Uiso 0.50 1 calc PR D 2
H04B H 0.5781 1.4877 1.2987 0.336 Uiso 0.50 1 calc PR D 2
H04C H 0.5657 1.4441 1.2960 0.336 Uiso 0.50 1 calc PR D 2
N01' N 0.61525(11) 1.50407(17) 1.32480(12) 0.164(3) Uiso 0.50 1 d PDU E 1
H01G H 0.6170 1.5286 1.3290 0.197 Uiso 0.50 1 calc PR E 1
C01' C 0.54580(3) 1.44846(3) 1.26410(3) 0.315(7) Uiso 0.50 1 d PDU E 1
H01' H 0.5313 1.4318 1.2486 0.378 Uiso 0.50 1 calc PR E 1
C02' C 0.56256(3) 1.46775(3) 1.28210(4) 0.209(4) Uiso 0.50 1 d PDU E 1
C03' C 0.58563(14) 1.49611(17) 1.29543(17) 0.221(4) Uiso 0.50 1 d PDU E 1
H03C H 0.5670 1.5166 1.3006 0.265 Uiso 0.50 1 calc PR E 1
H03D H 0.5987 1.5042 1.2719 0.265 Uiso 0.50 1 calc PR E 1
C04' C 0.64521(18) 1.4808(2) 1.3513(2) 0.257(6) Uiso 0.50 1 d PDU E 1
H04D H 0.6593 1.4987 1.3673 0.386 Uiso 0.50 1 calc PR E 1
H04E H 0.6630 1.4668 1.3351 0.386 Uiso 0.50 1 calc PR E 1
H04F H 0.6313 1.4629 1.3675 0.386 Uiso 0.50 1 calc PR E 1
C06 C 0.49241(2) 1.17634(2) 1.05156(9) 0.178(4) Uiso 0.33 1 d PDU . .
N02 N 0.56040(11) 1.16110(13) 1.0534(2) 0.220(5) Uiso 0.33 1 d PDU . .
H02A H 0.5808 1.1498 1.0444 0.265 Uiso 0.33 1 calc PR . .
C07 C 0.51953(10) 1.14955(16) 1.0540(5) 0.172(4) Uiso 0.33 1 d PDU . .
H07A H 0.5155 1.1316 1.0327 0.206 Uiso 0.33 1 calc PR . .
H07B H 0.5151 1.1352 1.0778 0.206 Uiso 0.33 1 calc PR . .
C05 C 0.47018(3) 1.19757(3) 1.05727(11) 0.296(9) Uiso 0.33 1 d PDU . .
H05 H 0.4510 1.2159 1.0622 0.355 Uiso 0.33 1 calc PR . .
C08 C 0.5548(3) 1.20137(15) 1.0749(3) 0.228(7) Uiso 0.33 1 d PDU . .
H08A H 0.5795 1.2140 1.0775 0.341 Uiso 0.33 1 calc PR . .
H08B H 0.5439 1.1970 1.1001 0.341 Uiso 0.33 1 calc PR . .
H08C H 0.5377 1.2175 1.0600 0.341 Uiso 0.33 1 calc PR . .
N03 N 0.45803(13) 1.33480(14) 1.2649(4) 0.353(6) Uiso 0.33 1 d PDU F 2
H03E H 0.4480 1.3121 1.2616 0.423 Uiso 0.33 1 calc PR F 2
C009 C 0.468438(17) 1.42159(5) 1.26723(7) 0.314(6) Uiso 0.33 1 d PDU F 2
H009 H 0.4928 1.4308 1.2742 0.377 Uiso 0.33 1 calc PR F 2
C010 C 0.44019(2) 1.41093(5) 1.25912(8) 0.319(5) Uiso 0.33 1 d PDU F 2
C011 C 0.4391(3) 1.37266(11) 1.2584(6) 0.340(5) Uiso 0.33 1 d PDU F 2
H01D H 0.4307 1.3689 1.2318 0.408 Uiso 0.33 1 calc PR F 2
H01E H 0.4157 1.3686 1.2735 0.408 Uiso 0.33 1 calc PR F 2
C012 C 0.50098(15) 1.3446(6) 1.2791(4) 0.361(11) Uiso 0.33 1 d PDU F 2
H01A H 0.5147 1.3209 1.2843 0.541 Uiso 0.33 1 calc PR F 2
H01B H 0.4998 1.3598 1.3024 0.541 Uiso 0.33 1 calc PR F 2
H01C H 0.5143 1.3589 1.2593 0.541 Uiso 0.33 1 calc PR F 2
O111 O 0.53052(17) 1.26456(12) 0.88251(11) 0.175(2) Uiso 0.50 1 d PDU . .
C111 C 0.5126(2) 1.30114(14) 0.87415(12) 0.232(4) Uiso 0.50 1 d PDU . .
H11E H 0.5286 1.3222 0.8836 0.278 Uiso 0.50 1 calc PR . .
H11F H 0.4874 1.3027 0.8867 0.278 Uiso 0.50 1 calc PR . .
C112 C 0.5082(3) 1.30391(13) 0.83219(13) 0.211(4) Uiso 0.50 1 d PDU . .
H11G H 0.4828 1.3141 0.8256 0.253 Uiso 0.50 1 calc PR . .
H11H H 0.5278 1.3208 0.8213 0.253 Uiso 0.50 1 calc PR . .
C113 C 0.5126(2) 1.26520(13) 0.81786(14) 0.202(4) Uiso 0.50 1 d PDU . .
H11I H 0.5256 1.2654 0.7929 0.242 Uiso 0.50 1 calc PR . .
H11J H 0.4875 1.2528 0.8149 0.242 Uiso 0.50 1 calc PR . .
C114 C 0.5356(2) 1.24500(15) 0.84623(12) 0.184(3) Uiso 0.50 1 d PDU . .
H11K H 0.5272 1.2182 0.8483 0.220 Uiso 0.50 1 calc PR . .
H11L H 0.5628 1.2453 0.8388 0.220 Uiso 0.50 1 calc PR . .
O113 O 0.39254(11) 1.12365(13) 1.14681(11) 0.1389(19) Uiso 0.50 1 d PDU . .
C119 C 0.40260(12) 1.1052(2) 1.18248(14) 0.203(4) Uiso 0.50 1 d PDU . .
H11M H 0.3865 1.1152 1.2033 0.243 Uiso 0.50 1 calc PR . .
H11N H 0.3983 1.0775 1.1805 0.243 Uiso 0.50 1 calc PR . .
C120 C 0.44231(13) 1.11279(17) 1.19042(16) 0.215(4) Uiso 0.50 1 d PDU . .
H12E H 0.4577 1.0894 1.1871 0.258 Uiso 0.50 1 calc PR . .
H12F H 0.4455 1.1220 1.2168 0.258 Uiso 0.50 1 calc PR . .
C121 C 0.45430(14) 1.14231(17) 1.16302(14) 0.184(3) Uiso 0.50 1 d PDU . .
H12G H 0.4805 1.1374 1.1541 0.221 Uiso 0.50 1 calc PR . .
H12H H 0.4534 1.1678 1.1750 0.221 Uiso 0.50 1 calc PR . .
C122 C 0.42724(13) 1.1402(2) 1.13091(13) 0.175(3) Uiso 0.50 1 d PDU . .
H12I H 0.4222 1.1658 1.1205 0.210 Uiso 0.50 1 calc PR . .
H12J H 0.4375 1.1239 1.1104 0.210 Uiso 0.50 1 calc PR . .
O114 O 0.63337(14) 1.0991(2) 0.75234(13) 0.276(4) Uiso 0.33 1 d PDU . .
C123 C 0.66743(16) 1.0848(2) 0.73185(13) 0.290(5) Uiso 0.33 1 d PDU . .
H12K H 0.6702 1.0576 0.7321 0.347 Uiso 0.33 1 d PR . .
H12L H 0.6896 1.0961 0.7430 0.347 Uiso 0.33 1 d PR . .
C124 C 0.6602(2) 1.09679(16) 0.69194(14) 0.258(5) Uiso 0.33 1 d PDU . .
H12M H 0.6496 1.0772 0.6761 0.309 Uiso 0.33 1 d PR . .
H12N H 0.6837 1.1051 0.6810 0.309 Uiso 0.33 1 d PR . .
C125 C 0.63925(17) 1.13287(15) 0.69547(18) 0.275(5) Uiso 0.33 1 d PDU . .
H12O H 0.6279 1.1397 0.6716 0.330 Uiso 0.33 1 d PR . .
H12P H 0.6508 1.1548 0.7070 0.330 Uiso 0.33 1 d PR . .
C126 C 0.61046(16) 1.1162(2) 0.72136(17) 0.271(5) Uiso 0.33 1 d PDU . .
H12Q H 0.5924 1.1339 0.7316 0.325 Uiso 0.33 1 d PR . .
H12R H 0.5971 1.0962 0.7085 0.325 Uiso 0.33 1 d PR . .
O1W O 0.41879(9) 1.34892(9) 1.39666(9) 0.1611(14) Uani 1 1 d . . .

loop_
_atom_site_aniso_label
_atom_site_aniso_U_11
_atom_site_aniso_U_22
_atom_site_aniso_U_33
_atom_site_aniso_U_23
_atom_site_aniso_U_13
_atom_site_aniso_U_12
Ag1 0.1629(3) 0.1484(3) 0.1692(3) -0.0072(3) 0.0071(3) -0.0108(3)
Ag3 0.1639(3) 0.1639(3) 0.1639(3) 0.0067(3) 0.0067(3) 0.0067(3)
S1 0.1608(11) 0.1604(12) 0.1546(11) 0.0087(10) 0.0049(10) 0.0084(10)
S3 0.1793(12) 0.1415(11) 0.1549(11) 0.0103(10) -0.0217(10) 0.0228(10)
C11 0.149(2) 0.144(2) 0.147(2) -0.0084(18) 0.0079(19) -0.0030(19)
O11 0.179(2) 0.194(2) 0.189(2) -0.010(2) -0.026(2) 0.038(2)
N11 0.153(5) 0.176(5) 0.177(5) -0.051(5) -0.001(5) 0.010(5)
C12 0.159(4) 0.156(4) 0.159(4) -0.017(4) 0.022(4) 0.015(4)
N12 0.150(2) 0.153(2) 0.152(2) 0.000(2) 0.006(2) 0.005(2)
N13 0.145(3) 0.126(3) 0.142(3) -0.011(3) 0.012(3) 0.004(3)
C14 0.141(3) 0.165(3) 0.174(3) -0.001(3) 0.030(3) 0.010(3)
C13 0.149(3) 0.168(3) 0.162(3) 0.002(3) 0.027(3) 0.035(3)
C15 0.153(3) 0.159(3) 0.168(3) 0.000(3) 0.019(3) 0.010(3)
C16 0.151(3) 0.162(3) 0.176(4) -0.022(3) 0.009(3) 0.019(3)
C17 0.148(4) 0.163(4) 0.166(4) -0.007(4) 0.012(4) 0.019(4)
C18 0.152(4) 0.178(4) 0.173(4) -0.023(4) 0.013(4) 0.013(4)
N11' 0.145(4) 0.113(4) 0.131(4) -0.061(4) 0.029(4) -0.001(4)
N12' 0.153(3) 0.111(3) 0.125(3) -0.061(3) 0.008(3) 0.016(3)
N13' 0.178(3) 0.120(3) 0.155(3) -0.060(3) -0.036(3) 0.021(3)
C12' 0.180(4) 0.145(4) 0.139(4) -0.043(4) -0.016(4) 0.014(4)
C13' 0.188(3) 0.154(3) 0.170(3) -0.038(3) -0.020(3) 0.005(3)
C14' 0.198(4) 0.151(4) 0.158(4) -0.030(4) -0.007(4) -0.005(4)
C15' 0.194(4) 0.163(4) 0.177(4) -0.023(4) -0.014(4) 0.013(4)
C16' 0.188(3) 0.163(3) 0.176(3) -0.021(3) -0.009(3) 0.007(3)
C17' 0.185(3) 0.160(3) 0.171(3) -0.028(3) -0.026(3) 0.023(3)
C18' 0.179(3) 0.151(3) 0.165(3) -0.031(3) -0.022(3) 0.018(3)
N14 0.180(3) 0.173(3) 0.158(3) -0.004(3) -0.001(3) -0.014(3)
C19 0.174(3) 0.157(3) 0.183(3) -0.034(3) 0.044(3) 0.015(3)
C31 0.163(3) 0.078(2) 0.141(3) -0.025(2) 0.002(3) -0.002(2)
O31 0.166(2) 0.211(2) 0.235(3) 0.011(2) -0.032(2) 0.066(2)
N31 0.130(4) 0.080(3) 0.167(4) -0.070(3) -0.002(4) -0.002(3)
N32 0.155(3) 0.080(3) 0.132(3) -0.054(3) 0.002(3) 0.015(3)
N33 0.149(3) 0.095(3) 0.129(3) -0.041(3) -0.018(3) 0.004(3)
C32 0.153(4) 0.114(3) 0.146(4) -0.041(3) -0.026(3) 0.017(3)
C33 0.157(3) 0.140(3) 0.160(3) -0.025(3) -0.006(3) 0.027(3)
C34 0.169(4) 0.149(4) 0.162(4) -0.027(4) -0.002(4) 0.022(4)
C35 0.163(4) 0.171(4) 0.178(4) -0.024(4) -0.011(4) 0.025(4)
C36 0.163(3) 0.156(3) 0.182(3) -0.021(3) -0.009(3) 0.040(3)
C37 0.163(3) 0.157(3) 0.172(3) -0.020(3) -0.012(3) 0.021(3)
C38 0.163(3) 0.143(3) 0.153(3) -0.025(3) -0.015(3) 0.016(3)
N31' 0.195(5) 0.146(5) 0.150(5) -0.017(5) -0.006(5) 0.016(5)
N32' 0.156(2) 0.153(2) 0.154(2) -0.003(2) -0.003(2) 0.004(2)
N33' 0.160(3) 0.165(3) 0.175(3) -0.018(3) 0.013(3) 0.005(3)
C32' 0.154(4) 0.151(4) 0.200(4) -0.029(4) 0.038(4) 0.016(4)
C33' 0.163(4) 0.177(4) 0.222(4) -0.024(4) 0.014(3) 0.019(3)
C34' 0.167(4) 0.162(4) 0.226(4) -0.011(4) 0.031(4) 0.015(4)
C35' 0.164(4) 0.180(4) 0.223(4) -0.011(4) 0.013(4) 0.034(4)
C36' 0.169(3) 0.165(3) 0.217(3) -0.017(3) 0.014(3) 0.041(3)
C37' 0.165(3) 0.179(3) 0.208(3) -0.012(3) 0.022(3) 0.022(3)
C38' 0.164(3) 0.176(3) 0.210(3) -0.002(3) 0.029(3) 0.026(3)
C39 0.182(3) 0.165(3) 0.239(4) -0.027(3) 0.024(3) 0.059(3)
N34 0.148(3) 0.195(3) 0.176(3) -0.011(3) -0.042(3) 0.000(3)
Ag2 0.1864(3) 0.1864(3) 0.1864(3) 0.0377(4) 0.0377(4) 0.0377(4)
S2 0.1611(12) 0.1752(13) 0.2343(16) 0.0461(12) 0.0669(11) 0.0568(10)
Ag4 0.2016(4) 0.2233(5) 0.1715(4) 0.0313(4) 0.0353(4) 0.0515(4)
S4 0.1637(12) 0.2788(18) 0.1604(13) -0.0126(13) -0.0135(11) 0.0755(13)
O21 0.1288(15) 0.1586(17) 0.1545(17) 0.0041(15) 0.0473(15) 0.0378(15)
N21 0.149(3) 0.226(3) 0.220(3) -0.023(3) 0.026(3) 0.046(3)
C21 0.113(2) 0.170(3) 0.152(2) -0.016(2) 0.070(2) 0.061(2)
C22 0.1013(18) 0.1632(19) 0.1413(19) -0.0007(18) 0.0586(17) 0.0520(17)
N22 0.1022(17) 0.171(2) 0.151(2) 0.0006(19) 0.0739(16) 0.0473(17)
N23 0.1084(17) 0.1597(19) 0.1545(19) -0.0029(18) 0.0698(16) 0.0481(17)
C23 0.1153(16) 0.1585(17) 0.1473(17) 0.0117(16) 0.0400(16) 0.0425(16)
C24 0.1269(18) 0.1643(18) 0.1567(18) 0.0131(18) 0.0331(17) 0.0369(17)
N24 0.142(2) 0.128(2) 0.145(2) 0.008(2) 0.020(2) 0.0391(19)
C25 0.1175(17) 0.1525(18) 0.1494(18) 0.0144(17) 0.0321(17) 0.0424(17)
C26 0.1246(17) 0.1547(17) 0.1545(17) 0.0101(17) 0.0437(16) 0.0365(16)
C27 0.1232(18) 0.1620(18) 0.1517(18) 0.0120(18) 0.0354(17) 0.0428(17)
C28 0.1241(18) 0.1626(18) 0.1580(18) 0.0134(18) 0.0400(17) 0.0405(17)
C29 0.127(2) 0.129(2) 0.123(2) -0.011(2) 0.051(2) 0.064(2)
N41 0.141(3) 0.274(5) 0.180(4) 0.038(4) 0.041(3) 0.025(4)
C41 0.077(3) 0.212(4) 0.338(6) 0.075(4) 0.028(4) 0.096(3)
O41 0.273(4) 0.174(3) 0.116(2) -0.063(2) 0.052(2) -0.034(3)
N42 0.198(2) 0.194(2) 0.180(2) 0.000(2) 0.010(2) 0.015(2)
C42 0.201(5) 0.255(6) 0.204(5) -0.009(4) 0.061(4) 0.073(4)
N43 0.189(2) 0.181(2) 0.180(2) 0.011(2) 0.000(2) 0.009(2)
C43 0.200(3) 0.196(3) 0.167(3) 0.009(3) -0.015(3) 0.024(3)
C44 0.187(3) 0.160(3) 0.153(3) -0.012(3) 0.001(3) 0.053(3)
N44 0.157(3) 0.208(4) 0.223(4) 0.077(3) 0.079(3) 0.074(3)
C45 0.178(3) 0.174(3) 0.153(3) -0.015(3) -0.002(3) -0.005(3)
C46 0.189(3) 0.171(3) 0.136(3) -0.028(3) -0.017(3) 0.015(3)
C47 0.197(3) 0.213(3) 0.136(3) -0.021(3) -0.016(3) 0.019(3)
C48 0.186(3) 0.243(4) 0.174(3) -0.001(3) -0.003(3) 0.044(3)
C49 0.136(2) 0.150(2) 0.149(2) 0.003(2) 0.020(2) 0.000(2)
O01 0.309(5) 0.294(5) 0.323(5) 0.019(4) -0.013(5) 0.089(4)
O02 0.294(4) 0.280(4) 0.258(4) 0.059(4) 0.030(4) 0.002(4)
C101 0.329(4) 0.319(4) 0.303(4) 0.195(4) 0.157(4) 0.236(3)
C102 0.366(5) 0.330(4) 0.327(5) 0.173(4) 0.174(4) 0.224(4)
O1W 0.170(3) 0.144(2) 0.170(3) -0.010(2) 0.017(2) -0.028(2)

loop_
_atom_type_symbol
_atom_type_description
_atom_type_scat_dispersion_real
_atom_type_scat_dispersion_imag
_atom_type_scat_source
C C 0.0033 0.0016 'International Tables Vol C Tables 4.2.6.8 and 6.1.1.4'
H H 0.0000 0.0000 'International Tables Vol C Tables 4.2.6.8 and 6.1.1.4'
N N 0.0061 0.0033 'International Tables Vol C Tables 4.2.6.8 and 6.1.1.4'
O O 0.0106 0.0060 'International Tables Vol C Tables 4.2.6.8 and 6.1.1.4'
S S 0.1246 0.1234 'International Tables Vol C Tables 4.2.6.8 and 6.1.1.4'
Ag Ag -0.8971 1.1015 'International Tables Vol C Tables 4.2.6.8 and 6.1.1.4'
F F 0.0171 0.0103 'International Tables Vol C Tables 4.2.6.8 and 6.1.1.4'

loop_
_geom_angle_atom_site_label_1
_geom_angle_atom_site_label_2
_geom_angle_atom_site_label_3
_geom_angle
_geom_angle_site_symmetry_1
_geom_angle_site_symmetry_3
S3 Ag1 S1 122.12(5) 3_657 .
S3 Ag1 S3 108.58(7) 3_657 11_477
S1 Ag1 S3 124.97(5) . 11_477
S3 Ag1 Ag3 101.96(4) 3_657 .
S1 Ag1 Ag3 51.77(4) . .
S3 Ag1 Ag3 100.50(4) 11_477 .
S1 Ag3 S1 119.999(2) 5_465 9_456
S1 Ag3 S1 119.999(3) 5_465 .
S1 Ag3 S1 119.999(1) 9_456 .
S1 Ag3 Ag1 51.20(4) 5_465 5_465
S1 Ag3 Ag1 109.00(4) 9_456 5_465
S1 Ag3 Ag1 107.09(4) . 5_465
S1 Ag3 Ag1 107.09(4) 5_465 9_456
S1 Ag3 Ag1 51.20(4) 9_456 9_456
S1 Ag3 Ag1 109.00(4) . 9_456
Ag1 Ag3 Ag1 65.48(2) 5_465 9_456
S1 Ag3 Ag1 109.00(4) 5_465 .
S1 Ag3 Ag1 107.09(4) 9_456 .
S1 Ag3 Ag1 51.20(4) . .
Ag1 Ag3 Ag1 65.48(2) 5_465 .
Ag1 Ag3 Ag1 65.48(2) 9_456 .
C11 S1 Ag1 108.78(18) . .
C11 S1 Ag3 109.05(18) . .
Ag1 S1 Ag3 77.04(5) . .
C31 S3 Ag1 106.46(15) . 3_647
C31 S3 Ag1 100.84(17) . 8_757
Ag1 S3 Ag1 84.58(5) 3_647 8_757
N32' C11 N12 116.7(6) . .
N32' C11 N11 42.7(4) . .
N12 C11 N11 113.9(5) . .
N32' C11 N31' 113.7(5) . .
N12 C11 N31' 38.5(4) . .
N11 C11 N31' 86.2(5) . .
N32' C11 S1 115.1(5) . .
N12 C11 S1 121.4(5) . .
N11 C11 S1 122.3(4) . .
N31' C11 S1 129.4(4) . .
C19 O11 C16 109.9(4) . .
C19 O11 C16' 108.0(4) . .
C16 O11 C16' 141.7(4) . .
C13 C12 N13 123.0(8) . .
N13 N12 C11 113.3(6) . .
N12 N13 C12 112.3(7) . .
C13 C14 C15 120.5(4) . .
C12 C13 C14 122.7(6) . .
C12 C13 C18 117.1(5) . .
C14 C13 C18 119.2(4) . .
C14 C15 C16 120.1(4) . .
C15 C16 C17 119.6(4) . .
C15 C16 O11 116.5(3) . .
C17 C16 O11 122.8(4) . .
C18 C17 C16 120.1(4) . .
C17 C18 C13 119.7(4) . .
C31 N12' N13' 109.4(6) . .
N12' N13' C12' 100.4(5) . .
C13' C12' N13' 108.6(5) . .
C12' C13' C18' 125.2(5) . .
C12' C13' C14' 115.0(4) . .
C18' C13' C14' 119.4(3) . .
C15' C14' C13' 119.8(3) . .
C14' C15' C16' 120.4(4) . .
C15' C16' C17' 119.8(4) . .
C15' C16' O11 103.0(3) . .
C17' C16' O11 135.9(4) . .
C18' C17' C16' 119.8(4) . .
C17' C18' C13' 120.5(4) . .
C19 N14 C19 139.3(4) . 8_757
O11 C19 N14 123.9(5) . .
O11 C19 N14 133.9(5) . 11_477
N14 C19 N14 98.3(4) . 11_477
N12' C31 N32 89.1(5) . .
N12' C31 N11' 122.7(5) . .
N32 C31 N11' 33.6(4) . .
N12' C31 N31 30.4(4) . .
N32 C31 N31 114.3(5) . .
N11' C31 N31 144.6(5) . .
N12' C31 S3 126.9(5) . .
N32 C31 S3 138.9(5) . .
N11' C31 S3 108.1(4) . .
N31 C31 S3 106.4(4) . .
C39 O31 C36' 125.1(5) . .
C39 O31 C36 99.0(4) . .
C36' O31 C36 133.4(4) . .
C31 N32 N33 146.8(7) . .
N32 N33 C32 126.2(7) . .
C33 C32 N33 107.9(6) . .
C32 C33 C38 130.6(5) . .
C32 C33 C34 108.5(5) . .
C38 C33 C34 118.7(4) . .
C35 C34 C33 119.7(4) . .
C36 C35 C34 120.4(4) . .
C35 C36 C37 119.6(4) . .
C35 C36 O31 111.9(3) . .
C37 C36 O31 127.8(4) . .
C38 C37 C36 119.6(4) . .
C37 C38 C33 120.5(4) . .
C11 N32' N33' 108.0(6) . .
C32' N33' N32' 129.7(6) . .
C33' C32' N33' 126.2(7) . .
C32' C33' C38' 129.7(5) . .
C32' C33' C34' 109.6(5) . .
C38' C33' C34' 119.7(4) . .
C35' C34' C33' 119.3(4) . .
C34' C35' C36' 120.0(4) . .
C37' C36' C35' 119.5(3) . .
C37' C36' O31 100.9(4) . .
C35' C36' O31 136.4(4) . .
C36' C37' C38' 119.9(4) . .
C37' C38' C33' 119.3(4) . .
O31 C39 N34 149.5(6) . .
O31 C39 N34 115.3(5) . 11_477
N34 C39 N34 95.1(4) . 11_477
C39 N34 C39 144.5(4) . 8_757
S2 Ag2 S2 119.970(3) 9_456 .
S2 Ag2 S2 119.970(3) 9_456 5_465
S2 Ag2 S2 119.970(3) . 5_465
S2 Ag2 Ag4 49.97(4) 9_456 9_456
S2 Ag2 Ag4 104.90(5) . 9_456
S2 Ag2 Ag4 110.20(5) 5_465 9_456
S2 Ag2 Ag4 110.20(5) 9_456 .
S2 Ag2 Ag4 49.97(4) . .
S2 Ag2 Ag4 104.90(5) 5_465 .
Ag4 Ag2 Ag4 66.34(2) 9_456 .
S2 Ag2 Ag4 104.90(5) 9_456 5_465
S2 Ag2 Ag4 110.20(5) . 5_465
S2 Ag2 Ag4 49.97(4) 5_465 5_465
Ag4 Ag2 Ag4 66.34(2) 9_456 5_465
Ag4 Ag2 Ag4 66.34(2) . 5_465
C21 S2 Ag2 96.12(18) . .
C21 S2 Ag4 102.97(18) . .
Ag2 S2 Ag4 80.13(6) . .
S4 Ag4 S4 101.71(8) . 9_456
S4 Ag4 S2 129.20(6) . .
S4 Ag4 S2 120.09(6) 9_456 .
S4 Ag4 Ag2 99.54(4) . .
S4 Ag4 Ag2 98.61(5) 9_456 .
S2 Ag4 Ag2 49.90(4) . .
C41 S4 Ag4 103.72(19) . .
C41 S4 Ag4 100.70(18) . 5_465
Ag4 S4 Ag4 90.76(6) . 5_465
C29 O21 C26 120.7(4) . .
N22 C21 N21 106.8(4) . .
N22 C21 S2 126.7(4) . .
N21 C21 S2 123.1(3) . .
N23 C22 C23 134.8(4) . .
C21 N22 N23 133.1(4) . .
C22 N23 N22 133.0(4) . .
C28 C23 C22 130.4(3) . .
C28 C23 C24 109.9(3) . .
C22 C23 C24 119.6(3) . .
C25 C24 C23 126.8(3) . .
C29 N24 C29 134.1(4) . 12_675
C26 C25 C24 112.0(3) . .
C27 C26 C25 128.1(4) . .
C27 C26 O21 121.2(3) . .
C25 C26 O21 110.7(3) . .
C28 C27 C26 111.7(3) . .
C27 C28 C23 130.4(4) . .
O21 C29 N24 126.8(4) . .
O21 C29 N24 127.1(4) . 6_467
N24 C29 N24 105.9(4) . 6_467
N42 C41 N41 129.2(5) . .
N42 C41 S4 118.0(4) . .
N41 C41 S4 108.5(5) . .
C49 O41 C46 129.5(4) . .
C41 N42 N43 102.4(5) . .
N43 C42 C43 133.0(6) . .
C42 N43 N42 112.2(5) . .
C44 C43 C48 119.5(2) . .
C44 C43 C42 115.9(3) . .
C48 C43 C42 123.5(3) . .
C45 C44 C43 119.6(2) . .
C49 N44 C49 131.7(4) . 6_467
C46 C45 C44 119.4(2) . .
O41 C46 C47 114.9(2) . .
O41 C46 C45 124.5(3) . .
C47 C46 C45 120.2(2) . .
C46 C47 C48 118.9(2) . .
C47 C48 C43 119.6(2) . .
O41 C49 N44 137.2(5) . .
O41 C49 N44 114.1(4) . 12_675
N44 C49 N44 108.2(4) . 12_675
O02 C101 O01 111.7(5) . .
O02 C101 C102 126.9(6) . .
O01 C101 C102 118.7(5) . .
F12' C102 F13' 113.25(4) . .
F12' C102 F11' 113.23(5) . .
F13' C102 F11' 99.82(12) . .
F12' C102 F11 166.14(5) . .
F13' C102 F11 64.81(5) . .
F11' C102 F11 55.55(3) . .
F12' C102 F13 53.01(4) . .
F13' C102 F13 99.81(12) . .
F11' C102 F13 65.73(4) . .
F11 C102 F13 113.20(4) . .
F12' C102 F12 75.23(5) . .
F13' C102 F12 62.18(12) . .
F11' C102 F12 161.90(5) . .
F11 C102 F12 113.19(4) . .
F13 C102 F12 113.18(4) . .
F12' C102 C101 95.4(3) . .
F13' C102 C101 135.7(3) . .
F11' C102 C101 98.6(2) . .
F11 C102 C101 94.5(2) . .
F13 C102 C101 124.5(3) . .
F12 C102 C101 96.3(2) . .
C03 N01 C04 117.4(5) . .
C01 C02 C03 150.3(2) . .
C02 C03 N01 112.9(4) . .
C03' N01' C04' 138.9(6) . .
C01' C02' C03' 164.8(3) . .
C02' C03' N01' 141.9(5) . .
C05 C06 C07 165.8(8) . .
C07 N02 C08 96.6(6) . .
C06 C07 N02 119.4(4) . .
C011 N03 C012 105.7(9) . .
C010 C009 C011 38.0(3) . .
C009 C010 C011 111.9(5) . .
C010 C011 N03 150.2(9) . .
C010 C011 C009 30.2(2) . .
N03 C011 C009 120.0(7) . .
C114 O111 C111 107.0(4) . .
O111 C111 C112 107.6(4) . .
C113 C112 C111 105.7(4) . .
C112 C113 C114 106.0(5) . .
O111 C114 C113 107.3(4) . .
C119 O113 C122 107.7(4) . .
C120 C119 O113 108.5(4) . .
C119 C120 C121 106.2(4) . .
C120 C121 C122 106.2(5) . .
O113 C122 C121 105.4(4) . .
C126 O114 C123 102.6(4) . .
O114 C123 C124 102.9(5) . .
C125 C124 C123 104.5(5) . .
C124 C125 C126 93.0(5) . .
C125 C126 O114 104.0(5) . .

loop_
_geom_bond_atom_site_label_1
_geom_bond_atom_site_label_2
_geom_bond_distance
_geom_bond_site_symmetry_2
Ag1 S3 2.4954(15) 3_657
Ag1 S1 2.5143(16) .
Ag1 S3 2.5586(16) 11_477
Ag1 Ag3 3.1441(8) .
Ag3 S1 2.5342(15) 5_465
Ag3 S1 2.5342(15) 9_456
Ag3 S1 2.5342(15) .
Ag3 Ag1 3.1441(8) 5_465
Ag3 Ag1 3.1441(8) 9_456
S1 C11 1.656(5) .
S3 C31 1.725(5) .
S3 Ag1 2.4954(15) 3_647
S3 Ag1 2.5586(16) 8_757
C11 N32' 1.318(9) .
C11 N12 1.318(8) .
C11 N11 1.598(8) .
C11 N31' 1.616(8) .
O11 C19 1.124(6) .
O11 C16 1.527(5) .
O11 C16' 1.541(5) .
C12 C13 1.318(11) .
C12 N13 1.349(12) .
N12 N13 1.299(10) .
C14 C13 1.379(5) .
C14 C15 1.382(5) .
C13 C18 1.408(6) .
C15 C16 1.389(6) .
C16 C17 1.391(5) .
C17 C18 1.378(6) .
N11' C31 1.341(8) .
N12' C31 1.179(7) .
N12' N13' 1.469(9) .
N13' C12' 1.861(10) .
C12' C13' 1.364(8) .
C13' C18' 1.394(5) .
C13' C14' 1.400(6) .
C14' C15' 1.383(5) .
C15' C16' 1.387(5) .
C16' C17' 1.396(6) .
C17' C18' 1.382(5) .
N14 C19 1.416(6) .
N14 C19 1.536(6) 8_757
C19 N14 1.536(6) 11_477
C31 N32 1.337(8) .
C31 N31 1.563(8) .
O31 C39 1.089(6) .
O31 C36' 1.457(6) .
O31 C36 1.585(6) .
N32 N33 1.303(9) .
N33 C32 1.316(10) .
C32 C33 1.245(8) .
C33 C38 1.387(6) .
C33 C34 1.389(5) .
C34 C35 1.386(6) .
C35 C36 1.378(6) .
C36 C37 1.391(5) .
C37 C38 1.378(5) .
N32' N33' 1.670(11) .
N33' C32' 1.635(11) .
C32' C33' 1.246(8) .
C33' C38' 1.400(6) .
C33' C34' 1.401(5) .
C34' C35' 1.385(6) .
C35' C36' 1.387(5) .
C36' C37' 1.386(5) .
C37' C38' 1.394(5) .
C39 N34 1.424(6) .
C39 N34 1.572(7) 11_477
N34 C39 1.572(7) 8_757
Ag2 S2 2.5145(16) 9_456
Ag2 S2 2.5145(16) .
Ag2 S2 2.5145(16) 5_465
Ag2 Ag4 3.2387(9) 9_456
Ag2 Ag4 3.2387(9) .
Ag2 Ag4 3.2387(9) 5_465
S2 C21 1.630(5) .
S2 Ag4 2.5171(18) .
Ag4 S4 2.468(2) .
Ag4 S4 2.5110(17) 9_456
S4 C41 1.851(7) .
S4 Ag4 2.5110(17) 5_465
O21 C29 1.168(5) .
O21 C26 1.411(5) .
N21 C21 1.446(6) .
C21 N22 1.272(5) .
C22 N23 1.217(4) .
C22 C23 1.363(5) .
N22 N23 1.285(4) .
C23 C28 1.360(5) .
C23 C24 1.408(4) .
C24 C25 1.363(5) .
N24 C29 1.317(5) .
N24 C29 1.581(5) 12_675
C25 C26 1.355(5) .
C26 C27 1.353(5) .
C27 C28 1.333(5) .
C29 N24 1.581(5) 6_467
N41 C41 1.372(6) .
C41 N42 1.259(8) .
O41 C49 1.074(5) .
O41 C46 1.324(4) .
N42 N43 1.312(6) .
C42 N43 1.213(7) .
C42 C43 1.504(6) .
C43 C44 1.388(3) .
C43 C48 1.391(3) .
C44 C45 1.382(3) .
N44 C49 1.392(6) .
N44 C49 1.649(6) 6_467
C45 C46 1.381(3) .
C46 C47 1.380(3) .
C47 C48 1.385(3) .
C49 N44 1.649(6) 12_675
O01 C101 1.459(9) .
O02 C101 1.128(8) .
F11 C102 1.3143(4) .
F12 C102 1.3144(5) .
F13 C102 1.3143(5) .
F11' C102 1.3142(5) .
F12' C102 1.3140(4) .
F13' C102 1.3141(6) .
C101 C102 1.480(5) .
N01 C03 1.509(6) .
N01 C04 1.621(6) .
C02 C01 1.1008(10) .
C02 C03 1.334(5) .
N01' C03' 1.494(6) .
N01' C04' 1.628(7) .
C01' C02' 1.1002(10) .
C02' C03' 1.369(5) .
C06 C05 1.1000(10) .
C06 C07 1.345(5) .
N02 C07 1.495(5) .
N02 C08 1.618(7) .
N03 C011 1.507(7) .
N03 C012 1.629(8) .
C009 C010 1.1001(10) .
C009 C011 2.032(7) .
C010 C011 1.348(4) .
O111 C114 1.462(6) .
O111 C111 1.464(7) .
C111 C112 1.488(6) .
C112 C113 1.461(6) .
C113 C114 1.469(7) .
O113 C119 1.457(6) .
O113 C122 1.464(6) .
C119 C120 1.450(6) .
C120 C121 1.479(7) .
C121 C122 1.480(6) .
O114 C126 1.485(7) .
O114 C123 1.486(7) .
C123 C124 1.488(7) .
C124 C125 1.473(7) .
C125 C126 1.483(8) .

loop_
_platon_squeeze_void_nr
_platon_squeeze_void_average_x
_platon_squeeze_void_average_y
_platon_squeeze_void_average_z
_platon_squeeze_void_volume
_platon_squeeze_void_count_electrons
_platon_squeeze_void_content
1 -0.005 -0.011 -0.005 21823 6296 ' '
2 0.106 0.056 0.444 7 0 ' '
3 0.556 0.056 0.894 7 0 ' '
4 0.444 0.106 0.056 7 0 ' '
5 0.944 0.394 0.944 7 0 ' '
6 0.056 0.444 0.106 7 0 ' '
7 0.606 0.444 0.556 7 0 ' '
8 0.894 0.556 0.056 7 0 ' '
9 0.444 0.556 0.606 7 0 ' '
10 0.556 0.606 0.444 7 0 ' '
11 0.056 0.894 0.556 7 0 ' '
12 0.944 0.944 0.394 7 0 ' '
13 0.394 0.944 0.944 7 0 ' '

loop_
_publcif_info_datablock.id
_publcif_info_datablock.publ_exptl
_publcif_info_datablock.publ_geom
_publcif_info_datablock.structure
{7bc476b0-e7ce-48db-b03d-9d15ac012ba3} y y y

loop_
_publcif_info_exptl_table_extra_item
sin_theta_over_lambda_max

loop_
_publcif_info_tables.block_id
_publcif_info_tables.reference_item
{7bc476b0-e7ce-48db-b03d-9d15ac012ba3} '_publcif_info_datablock.publ_exptl'

loop_
_publcif_info_cif.paper_type
EX
